data_7061549
loop_
_publ_author_name
'Mohan Das, Krishna'
'Pal, Adwitiya'
'Goswami, Bappaditya'
'Adarsh, Nayarassery N.'
'Thakur, Arunabha'

_publ_section_title
;
 Strategic design of a 2,6-disubstituted pyridine-based probe having
 hard-soft centers: responsive divergence from one core
;
_journal_issue 25
_journal_name_full 'New Journal of Chemistry'
_journal_page_first 12103
_journal_page_last 12119
_journal_paper_doi 10.1039/D2NJ02246J
_journal_volume 46
_journal_year 2022
_chemical_formula_moiety 'C27 H21 N5 O4'
_chemical_formula_sum 'C27 H21 N5 O4'
_chemical_formula_weight 479.49
_space_group_crystal_system monoclinic
_space_group_IT_number 15
_space_group_name_Hall '-C 2yc'
_space_group_name_H-M_alt 'C 1 2/c 1'
_atom_sites_solution_hydrogens geom
_audit_creation_date 2022-05-22
_audit_creation_method
;
Olex2 1.5
(compiled 2022.04.07 svn.rca3783a0 for OlexSys, GUI svn.r6498)
;
_audit_update_record
;
2022-05-22 deposited with the CCDC.	2022-05-23 downloaded from the CCDC.
;
_cell_angle_alpha 90
_cell_angle_beta 103.747(4)
_cell_angle_gamma 90
_cell_formula_units_Z 4
_cell_length_a 26.676(2)
_cell_length_b 11.1232(8)
_cell_length_c 8.1112(6)
_cell_measurement_reflns_used 1655
_cell_measurement_temperature 273(2)
_cell_measurement_theta_max 25.242
_cell_measurement_theta_min 1.992
_cell_volume 2337.8(3)
_computing_cell_refinement 'Bruker SAINT'
_computing_data_collection 'Bruker APEX2'
_computing_data_reduction 'Bruker SAINT'
_computing_molecular_graphics 'Olex2 1.5 (Dolomanov et al., 2009)'
_computing_publication_material 'Olex2 1.5 (Dolomanov et al., 2009)'
_computing_structure_refinement 'SHELXL 2018/3 (Sheldrick, 2015)'
_computing_structure_solution 'SHELXT 2014/5 (Sheldrick, 2014)'
_diffrn_ambient_temperature 273.15
_diffrn_detector_area_resol_mean 3
_diffrn_measured_fraction_theta_full 0.998
_diffrn_measured_fraction_theta_max 0.998
_diffrn_measurement_device_type 'Microfocal D8 venture Bruker APEX 3'
_diffrn_measurement_method 'phi-omega scan'
_diffrn_radiation_type MoK\a
_diffrn_radiation_wavelength 0.71073
_diffrn_reflns_av_R_equivalents 0.0628
_diffrn_reflns_av_unetI/netI 0.0316
_diffrn_reflns_Laue_measured_fraction_full 0.998
_diffrn_reflns_Laue_measured_fraction_max 0.998
_diffrn_reflns_limit_h_max 34
_diffrn_reflns_limit_h_min -34
_diffrn_reflns_limit_k_max 14
_diffrn_reflns_limit_k_min -14
_diffrn_reflns_limit_l_max 10
_diffrn_reflns_limit_l_min -10
_diffrn_reflns_number 27987
_diffrn_reflns_point_group_measured_fraction_full 0.998
_diffrn_reflns_point_group_measured_fraction_max 0.998
_diffrn_reflns_theta_full 25.242
_diffrn_reflns_theta_max 27.113
_diffrn_reflns_theta_min 1.992
_diffrn_source 'fine-focus sealed tube'
_exptl_absorpt_coefficient_mu 0.094
_exptl_absorpt_correction_type multi-scan
_exptl_absorpt_process_details 'SADABS (Bruker, 1999)'
_exptl_crystal_colour colorless
_exptl_crystal_density_diffrn 1.362
_exptl_crystal_description block
_exptl_crystal_F_000 1000
_exptl_crystal_size_max 0.36
_exptl_crystal_size_mid 0.28
_exptl_crystal_size_min 0.12
_exptl_transmission_factor_max 0.990
_exptl_transmission_factor_min 0.968
_refine_diff_density_max 0.219
_refine_diff_density_min -0.213
_refine_diff_density_rms 0.042
_refine_ls_extinction_method none
_refine_ls_goodness_of_fit_ref 1.071
_refine_ls_hydrogen_treatment constr
_refine_ls_matrix_type full
_refine_ls_number_parameters 164
_refine_ls_number_reflns 2588
_refine_ls_number_restraints 0
_refine_ls_restrained_S_all 1.071
_refine_ls_R_factor_all 0.0761
_refine_ls_R_factor_gt 0.0569
_refine_ls_shift/su_max 0.000
_refine_ls_shift/su_mean 0.000
_refine_ls_structure_factor_coef Fsqd
_refine_ls_weighting_details 'w=1/[\s^2^(Fo^2^)+(0.0381P)^2^+3.2374P] where P=(Fo^2^+2Fc^2^)/3'
_refine_ls_weighting_scheme calc
_refine_ls_wR_factor_gt 0.1188
_refine_ls_wR_factor_ref 0.1283
_reflns_Friedel_coverage 0.000
_reflns_number_gt 2043
_reflns_number_total 2588
_reflns_threshold_expression 'I > 2\s(I)'
_cod_data_source_file d2nj02246j2.cif
_cod_data_source_block kmd_a
_cod_depositor_comments 'Adding full bibliography for 7061549.cif.'
_cod_original_cell_volume 2337.9(3)
_cod_database_code 7061549
_shelx_shelxl_version_number 2018/3
_shelx_space_group_comment
;
The symmetry employed for this shelxl refinement is uniquely defined
by the following loop, which should always be used as a source of
symmetry information in preference to the above space-group names.
They are only intended as comments.
;
_shelx_estimated_absorpt_t_max 0.989
_shelx_estimated_absorpt_t_min 0.967
_olex2_refinement_description
;
1. Fixed Uiso
 At 1.2 times of:
  All C(H) groups, All C(H,H) groups, All N(H) groups
2.a Secondary CH2 refined with riding coordinates:
 C12(H12A,H12B)
2.b Aromatic/amide H refined with riding coordinates:
 C1(H1), C2(H2), N2(H2A), C5(H5), C7(H7), C8(H8), C10(H10), C11(H11)
2.c :
 C14(H14)
;
_olex2_submission_special_instructions 'No special instructions were received'

loop_
_space_group_symop_operation_xyz
'x, y, z'
'-x, y, -z+1/2'
'x+1/2, y+1/2, z'
'-x+1/2, y+1/2, -z+1/2'
'-x, -y, -z'
'x, -y, z-1/2'
'-x+1/2, -y+1/2, -z'
'x+1/2, -y+1/2, z-1/2'

loop_
_atom_site_label
_atom_site_type_symbol
_atom_site_fract_x
_atom_site_fract_y
_atom_site_fract_z
_atom_site_U_iso_or_equiv
_atom_site_adp_type
_atom_site_occupancy
_atom_site_site_symmetry_order
_atom_site_calc_flag
_atom_site_refinement_flags_posn
_atom_site_refinement_flags_adp
_atom_site_refinement_flags_occupancy
_atom_site_disorder_assembly
_atom_site_disorder_group
C1 C 0.500000 0.9546(3) 0.250000 0.0454(8) Uani 1 2 d S T P . .
H1 H 0.499999 1.038220 0.250001 0.054 Uiso 1 2 calc R U P . .
C2 C 0.52661(8) 0.89164(18) 0.3905(3) 0.0394(5) Uani 1 1 d . . . . .
H2 H 0.545172 0.931911 0.486116 0.047 Uiso 1 1 calc R U . . .
C3 C 0.52504(7) 0.76717(17) 0.3857(2) 0.0303(4) Uani 1 1 d . . . . .
N1 N 0.500000 0.70502(19) 0.250000 0.0292(5) Uani 1 2 d S T P . .
C4 C 0.55275(8) 0.69535(18) 0.5370(2) 0.0349(4) Uani 1 1 d . . . . .
O1 O 0.57090(7) 0.74221(15) 0.67419(19) 0.0576(5) Uani 1 1 d . . . . .
N2 N 0.55505(6) 0.57694(15) 0.5044(2) 0.0354(4) Uani 1 1 d . . . . .
H2A H 0.538976 0.549564 0.406992 0.042 Uiso 1 1 calc R U . . .
N3 N 0.58273(6) 0.49873(15) 0.6243(2) 0.0362(4) Uani 1 1 d . . . . .
C5 C 0.58831(8) 0.39331(18) 0.5688(3) 0.0360(5) Uani 1 1 d . . . . .
H5 H 0.572478 0.374518 0.456815 0.043 Uiso 1 1 calc R U . . .
C6 C 0.61885(7) 0.30158(18) 0.6765(2) 0.0335(4) Uani 1 1 d . . . . .
C7 C 0.64965(8) 0.33037(18) 0.8366(3) 0.0371(5) Uani 1 1 d . . . . .
H7 H 0.649105 0.407981 0.878763 0.045 Uiso 1 1 calc R U . . .
C8 C 0.68060(8) 0.24502(18) 0.9315(3) 0.0381(5) Uani 1 1 d . . . . .
H8 H 0.700887 0.264994 1.037870 0.046 Uiso 1 1 calc R U . . .
C9 C 0.68191(8) 0.12866(18) 0.8700(3) 0.0357(5) Uani 1 1 d . . . . .
C10 C 0.65073(8) 0.09735(19) 0.7142(3) 0.0409(5) Uani 1 1 d . . . . .
H10 H 0.650533 0.018958 0.674212 0.049 Uiso 1 1 calc R U . . .
C11 C 0.61971(8) 0.18466(19) 0.6184(3) 0.0395(5) Uani 1 1 d . . . . .
H11 H 0.599038 0.164221 0.512766 0.047 Uiso 1 1 calc R U . . .
O2 O 0.71616(6) 0.05422(13) 0.97399(18) 0.0471(4) Uani 1 1 d . . . . .
C12 C 0.72771(9) -0.05960(19) 0.9101(3) 0.0453(5) Uani 1 1 d . . . . .
H12A H 0.735134 -0.050125 0.799430 0.054 Uiso 1 1 calc R U . . .
H12B H 0.698685 -0.113966 0.899420 0.054 Uiso 1 1 calc R U . . .
C13 C 0.77283(9) -0.10676(19) 1.0319(3) 0.0428(5) Uani 1 1 d . . . . .
C14 C 0.81007(9) -0.1403(2) 1.1287(3) 0.0505(6) Uani 1 1 d . . . . .
H14 H 0.839634 -0.167000 1.205602 0.061 Uiso 1 1 calc R U . . .

loop_
_atom_site_aniso_label
_atom_site_aniso_U_11
_atom_site_aniso_U_22
_atom_site_aniso_U_33
_atom_site_aniso_U_23
_atom_site_aniso_U_13
_atom_site_aniso_U_12
C1 0.066(2) 0.0270(15) 0.0413(17) 0.000 0.0084(15) 0.000
C2 0.0498(13) 0.0322(11) 0.0339(11) -0.0051(8) 0.0056(9) -0.0020(9)
C3 0.0302(10) 0.0314(10) 0.0289(9) -0.0012(8) 0.0063(8) 0.0018(8)
N1 0.0285(11) 0.0271(11) 0.0310(11) 0.000 0.0053(9) 0.000
C4 0.0346(10) 0.0363(11) 0.0311(10) -0.0001(8) 0.0025(8) 0.0034(8)
O1 0.0804(12) 0.0473(10) 0.0330(8) -0.0059(7) -0.0105(8) 0.0131(9)
N2 0.0386(9) 0.0337(9) 0.0288(8) 0.0028(7) -0.0020(7) 0.0026(7)
N3 0.0354(9) 0.0356(9) 0.0345(9) 0.0065(7) 0.0024(7) 0.0046(7)
C5 0.0355(11) 0.0377(11) 0.0336(10) 0.0034(9) 0.0057(8) 0.0008(9)
C6 0.0325(10) 0.0342(10) 0.0342(10) 0.0040(8) 0.0088(8) 0.0025(8)
C7 0.0385(11) 0.0297(10) 0.0415(11) -0.0025(9) 0.0060(9) 0.0026(8)
C8 0.0397(11) 0.0378(11) 0.0335(10) -0.0024(9) 0.0018(9) 0.0050(9)
C9 0.0387(11) 0.0332(10) 0.0353(11) 0.0051(8) 0.0090(9) 0.0062(8)
C10 0.0488(12) 0.0307(10) 0.0408(11) -0.0028(9) 0.0058(9) 0.0056(9)
C11 0.0406(11) 0.0410(12) 0.0336(10) -0.0021(9) 0.0022(9) 0.0024(9)
O2 0.0623(10) 0.0356(8) 0.0385(8) 0.0014(6) 0.0023(7) 0.0154(7)
C12 0.0542(14) 0.0342(11) 0.0443(12) -0.0001(9) 0.0052(10) 0.0101(10)
C13 0.0468(13) 0.0337(11) 0.0468(12) 0.0024(9) 0.0089(10) 0.0028(10)
C14 0.0487(14) 0.0398(13) 0.0575(15) 0.0034(11) 0.0018(11) 0.0045(11)

loop_
_atom_type_symbol
_atom_type_description
_atom_type_scat_dispersion_real
_atom_type_scat_dispersion_imag
_atom_type_scat_source
C C 0.0033 0.0016 'International Tables Vol C Tables 4.2.6.8 and 6.1.1.4'
H H 0.0000 0.0000 'International Tables Vol C Tables 4.2.6.8 and 6.1.1.4'
N N 0.0061 0.0033 'International Tables Vol C Tables 4.2.6.8 and 6.1.1.4'
O O 0.0106 0.0060 'International Tables Vol C Tables 4.2.6.8 and 6.1.1.4'

loop_
_geom_angle_atom_site_label_1
_geom_angle_atom_site_label_2
_geom_angle_atom_site_label_3
_geom_angle
_geom_angle_site_symmetry_1
_geom_angle_site_symmetry_3
_geom_angle_publ_flag
C2 C1 H1 120.5 2_655 . ?
C2 C1 H1 120.5 . . ?
C2 C1 C2 119.1(3) . 2_655 ?
C1 C2 H2 120.7 . . ?
C1 C2 C3 118.5(2) . . ?
C3 C2 H2 120.7 . . ?
C2 C3 C4 120.18(17) . . ?
N1 C3 C2 123.07(18) . . ?
N1 C3 C4 116.75(17) . . ?
C3 N1 C3 117.7(2) . 2_655 ?
O1 C4 C3 121.94(18) . . ?
O1 C4 N2 124.76(18) . . ?
N2 C4 C3 113.30(16) . . ?
C4 N2 H2A 119.4 . . ?
C4 N2 N3 121.26(16) . . ?
N3 N2 H2A 119.4 . . ?
C5 N3 N2 114.68(16) . . ?
N3 C5 H5 119.1 . . ?
N3 C5 C6 121.74(18) . . ?
C6 C5 H5 119.1 . . ?
C7 C6 C5 121.11(18) . . ?
C11 C6 C5 120.31(18) . . ?
C11 C6 C7 118.51(18) . . ?
C6 C7 H7 119.8 . . ?
C8 C7 C6 120.40(19) . . ?
C8 C7 H7 119.8 . . ?
C7 C8 H8 119.8 . . ?
C7 C8 C9 120.48(19) . . ?
C9 C8 H8 119.8 . . ?
C10 C9 C8 120.09(18) . . ?
O2 C9 C8 114.40(18) . . ?
O2 C9 C10 125.50(18) . . ?
C9 C10 H10 120.5 . . ?
C9 C10 C11 119.01(19) . . ?
C11 C10 H10 120.5 . . ?
C6 C11 C10 121.47(19) . . ?
C6 C11 H11 119.3 . . ?
C10 C11 H11 119.3 . . ?
C9 O2 C12 118.92(16) . . ?
O2 C12 H12A 110.4 . . ?
O2 C12 H12B 110.4 . . ?
O2 C12 C13 106.67(18) . . ?
H12A C12 H12B 108.6 . . ?
C13 C12 H12A 110.4 . . ?
C13 C12 H12B 110.4 . . ?
C14 C13 C12 177.2(2) . . ?
C13 C14 H14 180.0 . . ?

loop_
_geom_bond_atom_site_label_1
_geom_bond_atom_site_label_2
_geom_bond_distance
_geom_bond_site_symmetry_2
_geom_bond_publ_flag
C1 H1 0.9300 . ?
C1 C2 1.382(2) 2_655 ?
C1 C2 1.382(2) . ?
C2 H2 0.9300 . ?
C2 C3 1.385(3) . ?
C3 N1 1.337(2) . ?
C3 C4 1.503(3) . ?
C4 O1 1.220(2) . ?
C4 N2 1.348(3) . ?
N2 H2A 0.8600 . ?
N2 N3 1.381(2) . ?
N3 C5 1.277(3) . ?
C5 H5 0.9300 . ?
C5 C6 1.459(3) . ?
C6 C7 1.399(3) . ?
C6 C11 1.385(3) . ?
C7 H7 0.9300 . ?
C7 C8 1.369(3) . ?
C8 H8 0.9300 . ?
C8 C9 1.390(3) . ?
C9 C10 1.382(3) . ?
C9 O2 1.366(2) . ?
C10 H10 0.9300 . ?
C10 C11 1.388(3) . ?
C11 H11 0.9300 . ?
O2 C12 1.429(2) . ?
C12 H12A 0.9700 . ?
C12 H12B 0.9700 . ?
C12 C13 1.461(3) . ?
C13 C14 1.171(3) . ?
C14 H14 0.9300 . ?

loop_
_geom_torsion_atom_site_label_1
_geom_torsion_atom_site_label_2
_geom_torsion_atom_site_label_3
_geom_torsion_atom_site_label_4
_geom_torsion
_geom_torsion_site_symmetry_1
_geom_torsion_site_symmetry_2
_geom_torsion_site_symmetry_3
_geom_torsion_site_symmetry_4
_geom_torsion_publ_flag
C1 C2 C3 N1 1.7(3) . . . . ?
C1 C2 C3 C4 -178.98(16) . . . . ?
C2 C1 C2 C3 -0.79(14) 2_655 . . . ?
C2 C3 N1 C3 -0.86(15) . . . 2_655 ?
C2 C3 C4 O1 10.5(3) . . . . ?
C2 C3 C4 N2 -169.54(19) . . . . ?
C3 C4 N2 N3 174.55(16) . . . . ?
N1 C3 C4 O1 -170.10(18) . . . . ?
N1 C3 C4 N2 9.8(2) . . . . ?
C4 C3 N1 C3 179.79(19) . . . 2_655 ?
C4 N2 N3 C5 -169.73(19) . . . . ?
O1 C4 N2 N3 -5.5(3) . . . . ?
N2 N3 C5 C6 176.68(17) . . . . ?
N3 C5 C6 C7 -9.8(3) . . . . ?
N3 C5 C6 C11 173.1(2) . . . . ?
C5 C6 C7 C8 -175.82(19) . . . . ?
C5 C6 C11 C10 176.2(2) . . . . ?
C6 C7 C8 C9 0.1(3) . . . . ?
C7 C6 C11 C10 -0.9(3) . . . . ?
C7 C8 C9 C10 -1.9(3) . . . . ?
C7 C8 C9 O2 177.09(19) . . . . ?
C8 C9 C10 C11 2.3(3) . . . . ?
C8 C9 O2 C12 -168.42(19) . . . . ?
C9 C10 C11 C6 -0.9(3) . . . . ?
C9 O2 C12 C13 167.66(18) . . . . ?
C10 C9 O2 C12 10.5(3) . . . . ?
C11 C6 C7 C8 1.2(3) . . . . ?
O2 C9 C10 C11 -176.6(2) . . . . ?
